data_4304685
loop_
_publ_author_name
'Emily M. Gussenhoven'
'Marilyn M. Olmstead'
'James C. Fettinger'
'Alan L. Balch'

_publ_section_title
;
Interplay of Supramolecular Organization, Metallophilic Interactions, Phase
Changes, and Luminescence in Four Polymorphs of
IrI(CO)2(OC(CH3)CHC(CH3)N(p-tol))
;
_journal_name_full 'Inorganic Chemistry'
_journal_page_first 4570
_journal_page_last 4578
_journal_paper_doi 10.1021/ic702243z
_journal_volume 47
_journal_year 2008
_chemical_formula_moiety 'C14 H14 Ir N O3'
_chemical_formula_sum 'C14 H14 Ir N O3'
_chemical_formula_weight 436.46
_chemical_name_common Ir(CO)~2~(OC(CH~3~)CHC(CH~3~)(p-tol))
_chemical_name_systematic
; 
 ? 
;
_space_group_IT_number 14
_symmetry_cell_setting monoclinic
_symmetry_space_group_name_Hall '-P 2yn'
_symmetry_space_group_name_H-M 'P 1 21/n 1'
_atom_sites_solution_hydrogens geom
_atom_sites_solution_primary direct
_atom_sites_solution_secondary difmap
_audit_creation_method SHELXL-97
_cell_angle_alpha 90.00
_cell_angle_beta 90.053(5)
_cell_angle_gamma 90.00
_cell_formula_units_Z 4
_cell_length_a 6.7210(7)
_cell_length_b 13.3517(13)
_cell_length_c 14.8909(15)
_cell_measurement_reflns_used 8860
_cell_measurement_temperature 20(2)
_cell_measurement_theta_max 31.495
_cell_measurement_theta_min 3.031
_cell_volume 1336.3(2)
_computing_cell_refinement 'SAINT v. 7.23A'
_computing_data_collection 'Apex 2'
_computing_data_reduction SAINT
_computing_molecular_graphics 'XP, SHELXTL 5.1(Sheldrick, 1994)'
_computing_publication_material SHELXL97
_computing_structure_refinement 'SHELXL97 (Sheldrick, 1997)'
_computing_structure_solution 'SHELXS-97 (Sheldrick, 1990)'
_diffrn_ambient_temperature 20(2)
_diffrn_detector_area_resol_mean 8.3
_diffrn_measured_fraction_theta_full 0.982
_diffrn_measured_fraction_theta_max 0.982
_diffrn_measurement_device_type 'Bruker ApexII'
_diffrn_measurement_method \w
_diffrn_radiation_monochromator graphite
_diffrn_radiation_source 'fine-focus sealed tube'
_diffrn_radiation_type MoK\a
_diffrn_radiation_wavelength 0.71073
_diffrn_reflns_av_R_equivalents 0.0260
_diffrn_reflns_av_sigmaI/netI 0.0305
_diffrn_reflns_limit_h_max 9
_diffrn_reflns_limit_h_min -8
_diffrn_reflns_limit_k_max 19
_diffrn_reflns_limit_k_min -19
_diffrn_reflns_limit_l_max 21
_diffrn_reflns_limit_l_min -21
_diffrn_reflns_number 12240
_diffrn_reflns_theta_full 31.50
_diffrn_reflns_theta_max 31.50
_diffrn_reflns_theta_min 3.03
_diffrn_standards_number 0
_exptl_absorpt_coefficient_mu 9.994
_exptl_absorpt_correction_T_max 0.1231
_exptl_absorpt_correction_T_min 0.0740
_exptl_absorpt_correction_type multi-scan
_exptl_absorpt_process_details 'SADABS 2.10 (Sheldrick, 2004)'
_exptl_crystal_colour orange
_exptl_crystal_density_diffrn 2.170
_exptl_crystal_density_method 'not measured'
_exptl_crystal_description block
_exptl_crystal_F_000 824
_exptl_crystal_size_max 0.33
_exptl_crystal_size_mid 0.21
_exptl_crystal_size_min 0.21
_refine_diff_density_max 1.829
_refine_diff_density_min -1.320
_refine_diff_density_rms 0.155
_refine_ls_extinction_method none
_refine_ls_goodness_of_fit_ref 1.056
_refine_ls_hydrogen_treatment constr
_refine_ls_matrix_type full
_refine_ls_number_parameters 176
_refine_ls_number_reflns 4352
_refine_ls_number_restraints 0
_refine_ls_restrained_S_all 1.056
_refine_ls_R_factor_all 0.0189
_refine_ls_R_factor_gt 0.0179
_refine_ls_shift/su_max 0.000
_refine_ls_shift/su_mean 0.000
_refine_ls_structure_factor_coef Fsqd
_refine_ls_weighting_details 'calc w=1/[\s^2^(Fo^2^)+(0.0098P)^2^+1.3059P] where P=(Fo^2^+2Fc^2^)/3'
_refine_ls_weighting_scheme calc
_refine_ls_wR_factor_gt 0.0397
_refine_ls_wR_factor_ref 0.0400
_reflns_number_gt 4202
_reflns_number_total 4352
_reflns_threshold_expression I>2\s(I)
_cod_data_source_file ic702243z-file003.cif
_cod_data_source_block mn1857
_cod_original_sg_symbol_H-M 'P 21/n'
_cod_database_code 4304685

loop_
_symmetry_equiv_pos_as_xyz
'x, y, z'
'-x+1/2, y+1/2, -z+1/2'
'-x, -y, -z'
'x-1/2, -y-1/2, z-1/2'

loop_
_atom_site_label
_atom_site_type_symbol
_atom_site_fract_x
_atom_site_fract_y
_atom_site_fract_z
_atom_site_U_iso_or_equiv
_atom_site_adp_type
_atom_site_occupancy
_atom_site_symmetry_multiplicity
_atom_site_calc_flag
_atom_site_refinement_flags
_atom_site_disorder_assembly
_atom_site_disorder_group
Ir1 Ir 0.261594(18) -0.031109(6) 0.014813(8) 0.00372(3) Uani 1 1 d . . .
O1 O 0.2750(4) -0.16361(14) 0.17609(13) 0.0110(4) Uani 1 1 d . . .
O2 O 0.2843(4) -0.22309(14) -0.08960(14) 0.0099(4) Uani 1 1 d . . .
O3 O 0.2405(4) 0.04720(12) -0.10171(13) 0.0059(3) Uani 1 1 d . . .
N1 N 0.2445(5) 0.09960(15) 0.08831(14) 0.0059(4) Uani 1 1 d . . .
C1 C 0.2721(5) -0.11049(18) 0.11588(17) 0.0063(5) Uani 1 1 d . . .
C2 C 0.2755(5) -0.1490(2) -0.05070(18) 0.0066(5) Uani 1 1 d . . .
C3 C 0.2123(5) 0.1789(2) -0.20566(18) 0.0089(6) Uani 1 1 d . . .
H3A H 0.3457 0.1784 -0.2322 0.011 Uiso 1 1 calc R . .
H3B H 0.1587 0.2471 -0.2072 0.011 Uiso 1 1 calc R . .
H3C H 0.1249 0.1342 -0.2399 0.011 Uiso 1 1 calc R . .
C4 C 0.2239(5) 0.1435(2) -0.10981(18) 0.0062(5) Uani 1 1 d . . .
C5 C 0.2191(6) 0.21138(19) -0.04017(19) 0.0073(6) Uani 1 1 d . . .
H5 H 0.2058 0.2798 -0.0566 0.009 Uiso 1 1 calc R . .
C6 C 0.2318(7) 0.19103(18) 0.05350(18) 0.0053(5) Uani 1 1 d . . .
C7 C 0.2284(6) 0.28129(18) 0.11491(18) 0.0089(5) Uani 1 1 d . . .
H7A H 0.0948 0.2893 0.1402 0.011 Uiso 1 1 calc R . .
H7B H 0.2636 0.3414 0.0806 0.011 Uiso 1 1 calc R . .
H7C H 0.3246 0.2717 0.1637 0.011 Uiso 1 1 calc R . .
C8 C 0.2458(6) 0.09042(17) 0.18476(16) 0.0061(4) Uani 1 1 d . . .
C9 C 0.0703(5) 0.1000(2) 0.2335(2) 0.0076(6) Uani 1 1 d . . .
H9 H -0.0515 0.1130 0.2032 0.009 Uiso 1 1 calc R . .
C10 C 0.0729(5) 0.0908(2) 0.3263(2) 0.0085(6) Uani 1 1 d . . .
H10 H -0.0482 0.0971 0.3587 0.010 Uiso 1 1 calc R . .
C11 C 0.2488(6) 0.07245(17) 0.37328(16) 0.0075(5) Uani 1 1 d . . .
C12 C 0.4218(5) 0.0591(2) 0.3234(2) 0.0069(6) Uani 1 1 d . . .
H12 H 0.5424 0.0435 0.3536 0.008 Uiso 1 1 calc R . .
C13 C 0.4220(5) 0.0681(2) 0.2301(2) 0.0059(6) Uani 1 1 d . . .
H13 H 0.5420 0.0591 0.1974 0.007 Uiso 1 1 calc R . .
C14 C 0.2504(6) 0.06551(19) 0.47433(16) 0.0097(5) Uani 1 1 d . . .
H14A H 0.1251 0.0919 0.4981 0.012 Uiso 1 1 calc R . .
H14B H 0.3618 0.1048 0.4981 0.012 Uiso 1 1 calc R . .
H14C H 0.2655 -0.0047 0.4924 0.012 Uiso 1 1 calc R . .

loop_
_atom_site_aniso_label
_atom_site_aniso_U_11
_atom_site_aniso_U_22
_atom_site_aniso_U_33
_atom_site_aniso_U_23
_atom_site_aniso_U_13
_atom_site_aniso_U_12
Ir1 0.00510(4) 0.00366(4) 0.00240(5) 0.00013(3) 0.00040(5) -0.00028(4)
O1 0.0156(12) 0.0107(8) 0.0066(9) 0.0020(7) 0.0005(9) 0.0004(10)
O2 0.0129(12) 0.0081(8) 0.0087(9) -0.0004(7) 0.0000(8) 0.0010(8)
O3 0.0080(10) 0.0055(7) 0.0042(8) 0.0008(6) -0.0008(10) -0.0008(10)
N1 0.0084(11) 0.0050(8) 0.0044(9) 0.0008(7) 0.0021(11) 0.0010(12)
C1 0.0060(13) 0.0067(10) 0.0061(11) -0.0028(8) 0.0013(11) 0.0013(11)
C2 0.0080(14) 0.0100(10) 0.0018(10) 0.0019(9) -0.0013(11) 0.0006(11)
C3 0.0117(16) 0.0102(11) 0.0048(12) 0.0031(9) 0.0008(10) 0.0008(11)
C4 0.0045(14) 0.0076(10) 0.0066(11) 0.0016(9) 0.0002(10) -0.0005(11)
C5 0.0105(18) 0.0062(9) 0.0053(11) 0.0005(9) 0.0005(11) 0.0016(12)
C6 0.0046(13) 0.0057(9) 0.0056(11) 0.0016(8) 0.0008(13) 0.0002(13)
C7 0.0141(15) 0.0057(9) 0.0068(11) -0.0001(9) 0.0001(12) -0.0016(12)
C8 0.0102(12) 0.0044(8) 0.0038(10) -0.0002(8) -0.0003(13) -0.0033(14)
C9 0.0071(14) 0.0065(13) 0.0091(14) -0.0007(12) -0.0009(10) 0.0014(11)
C10 0.0116(14) 0.0074(13) 0.0067(14) 0.0005(13) 0.0016(11) -0.0004(11)
C11 0.0113(13) 0.0053(9) 0.0058(11) -0.0001(8) 0.0008(14) -0.0011(13)
C12 0.0083(14) 0.0056(13) 0.0068(14) -0.0005(12) -0.0010(11) 0.0007(11)
C13 0.0078(14) 0.0048(12) 0.0051(14) -0.0016(11) 0.0009(10) -0.0016(10)
C14 0.0128(13) 0.0112(10) 0.0052(12) 0.0009(9) 0.0000(15) -0.0002(12)

loop_
_atom_type_symbol
_atom_type_description
_atom_type_scat_dispersion_real
_atom_type_scat_dispersion_imag
_atom_type_scat_source
C C 0.0033 0.0016 'International Tables Vol C Tables 4.2.6.8 and 6.1.1.4'
H H 0.0000 0.0000 'International Tables Vol C Tables 4.2.6.8 and 6.1.1.4'
N N 0.0061 0.0033 'International Tables Vol C Tables 4.2.6.8 and 6.1.1.4'
O O 0.0106 0.0060 'International Tables Vol C Tables 4.2.6.8 and 6.1.1.4'
Ir Ir -1.4442 7.9887 'International Tables Vol C Tables 4.2.6.8 and 6.1.1.4'

loop_
_geom_angle_atom_site_label_1
_geom_angle_atom_site_label_2
_geom_angle_atom_site_label_3
_geom_angle
_geom_angle_site_symmetry_1
_geom_angle_site_symmetry_3
_geom_angle_publ_flag
C1 Ir1 C2 86.53(11) . . ?
C1 Ir1 O3 175.54(10) . . ?
C2 Ir1 O3 89.49(9) . . ?
C1 Ir1 N1 93.18(9) . . ?
C2 Ir1 N1 179.58(12) . . ?
O3 Ir1 N1 90.79(7) . . ?
C1 Ir1 Ir1 102.42(10) . 3_655 ?
C2 Ir1 Ir1 95.32(10) . 3_655 ?
O3 Ir1 Ir1 79.94(7) . 3_655 ?
N1 Ir1 Ir1 85.04(9) . 3_655 ?
C1 Ir1 Ir1 105.46(10) . 3 ?
C2 Ir1 Ir1 100.33(10) . 3 ?
O3 Ir1 Ir1 73.28(8) . 3 ?
N1 Ir1 Ir1 79.45(9) . 3 ?
Ir1 Ir1 Ir1 148.667(7) 3_655 3 ?
C4 O3 Ir1 126.59(18) . . ?
C6 N1 C8 117.8(2) . . ?
C6 N1 Ir1 125.01(17) . . ?
C8 N1 Ir1 117.15(15) . . ?
O1 C1 Ir1 176.6(2) . . ?
O2 C2 Ir1 178.6(2) . . ?
C4 C3 H3A 109.5 . . ?
C4 C3 H3B 109.5 . . ?
H3A C3 H3B 109.5 . . ?
C4 C3 H3C 109.5 . . ?
H3A C3 H3C 109.5 . . ?
H3B C3 H3C 109.5 . . ?
O3 C4 C5 125.8(3) . . ?
O3 C4 C3 113.8(2) . . ?
C5 C4 C3 120.4(2) . . ?
C4 C5 C6 127.6(2) . . ?
C4 C5 H5 116.2 . . ?
C6 C5 H5 116.2 . . ?
N1 C6 C5 124.1(2) . . ?
N1 C6 C7 119.8(2) . . ?
C5 C6 C7 116.1(2) . . ?
C6 C7 H7A 109.5 . . ?
C6 C7 H7B 109.5 . . ?
H7A C7 H7B 109.5 . . ?
C6 C7 H7C 109.5 . . ?
H7A C7 H7C 109.5 . . ?
H7B C7 H7C 109.5 . . ?
C9 C8 C13 119.1(2) . . ?
C9 C8 N1 120.5(3) . . ?
C13 C8 N1 120.3(3) . . ?
C10 C9 C8 120.1(3) . . ?
C10 C9 H9 120.0 . . ?
C8 C9 H9 120.0 . . ?
C9 C10 C11 121.7(3) . . ?
C9 C10 H10 119.2 . . ?
C11 C10 H10 119.2 . . ?
C12 C11 C10 117.6(2) . . ?
C12 C11 C14 121.3(3) . . ?
C10 C11 C14 121.1(3) . . ?
C11 C12 C13 121.5(3) . . ?
C11 C12 H12 119.2 . . ?
C13 C12 H12 119.2 . . ?
C12 C13 C8 119.9(3) . . ?
C12 C13 H13 120.0 . . ?
C8 C13 H13 120.0 . . ?
C11 C14 H14A 109.5 . . ?
C11 C14 H14B 109.5 . . ?
H14A C14 H14B 109.5 . . ?
C11 C14 H14C 109.5 . . ?
H14A C14 H14C 109.5 . . ?
H14B C14 H14C 109.5 . . ?

loop_
_geom_bond_atom_site_label_1
_geom_bond_atom_site_label_2
_geom_bond_distance
_geom_bond_site_symmetry_2
_geom_bond_publ_flag
Ir1 C1 1.842(3) . ?
Ir1 C2 1.854(3) . ?
Ir1 O3 2.0307(18) . ?
Ir1 N1 2.063(2) . ?
Ir1 Ir1 3.3402(4) 3_655 ?
Ir1 Ir1 3.6396(4) 3 ?
O1 C1 1.143(3) . ?
O2 C2 1.148(3) . ?
O3 C4 1.296(3) . ?
N1 C6 1.329(3) . ?
N1 C8 1.442(3) . ?
C3 C4 1.506(4) . ?
C3 H3A 0.9800 . ?
C3 H3B 0.9800 . ?
C3 H3C 0.9800 . ?
C4 C5 1.378(4) . ?
C5 C6 1.424(4) . ?
C5 H5 0.9500 . ?
C6 C7 1.513(3) . ?
C7 H7A 0.9800 . ?
C7 H7B 0.9800 . ?
C7 H7C 0.9800 . ?
C8 C9 1.392(4) . ?
C8 C13 1.395(5) . ?
C9 C10 1.388(5) . ?
C9 H9 0.9500 . ?
C10 C11 1.394(5) . ?
C10 H10 0.9500 . ?
C11 C12 1.392(5) . ?
C11 C14 1.508(3) . ?
C12 C13 1.395(5) . ?
C12 H12 0.9500 . ?
C13 H13 0.9500 . ?
C14 H14A 0.9800 . ?
C14 H14B 0.9800 . ?
C14 H14C 0.9800 . ?
